data_2222645
loop_
_publ_author_name
'Li, Yanfei'
'Sun, Junshan'
'Feng, Shanghua'
'Xue, Ruigang'
'Wang, Jun'

_publ_section_title
;Aqua(furan-2-carboxylato-\k<i>O</i>)(furan-2-carboxylato-\k^2^<i>O</i>,<i>O</i>')(1,10-phenanthroline-\k^2^<i>N</i>,<i>N</i>')copper(II)
 methanol hemisolvate
;
_journal_coeditor_code CV2568
_journal_issue 8
_journal_name_full 'Acta Crystallographica Section E'
_journal_page_first m858
_journal_paper_doi 10.1107/S1600536809024428
_journal_volume 65
_journal_year 2009
_chemical_formula_iupac '[Cu (C5 H3 O3)2 (C12 H8 N2) (H2 O)], 0.5C H4 O'
_chemical_formula_moiety 'C22 H16 Cu N2 O7, 0.5(C H4 O)'
_chemical_formula_sum 'C22.5 H18 Cu N2 O7.5'
_chemical_formula_weight 499.93
_chemical_name_systematic
;Aqua(furan-2-carboxylato-\k<i>O</i>)(furan-2-carboxylato-
\k^2^<i>O</i>,<i>O</i>')(1,10-phenanthroline-\k^2^<i>N</i>,<i>N</i>')copper(II)
methanol
 hemisolvate
;
_space_group_IT_number 88
_symmetry_cell_setting tetragonal
_symmetry_space_group_name_Hall '-I 4ad'
_symmetry_space_group_name_H-M 'I 41/a :2'
_atom_sites_solution_hydrogens geom
_atom_sites_solution_primary direct
_atom_sites_solution_secondary difmap
_audit_creation_method SHELXL-97
_cell_angle_alpha 90.00
_cell_angle_beta 90.00
_cell_angle_gamma 90.00
_cell_formula_units_Z 32
_cell_length_a 34.129(17)
_cell_length_b 34.129(17)
_cell_length_c 14.450(6)
_cell_measurement_reflns_used 2700
_cell_measurement_temperature 273(2)
_cell_measurement_theta_max 17.600
_cell_measurement_theta_min 2.278
_cell_volume 16831(14)
_computing_cell_refinement 'SAINT (Siemens, 1996)'
_computing_data_collection 'SMART (Siemens, 1996)'
_computing_data_reduction 'SAINT (Siemens, 1996)'
_computing_molecular_graphics 'SHELXTL (Sheldrick, 2008)'
_computing_publication_material 'SHELXTL (Sheldrick, 2008)'
_computing_structure_refinement 'SHELXL97 (Sheldrick, 2008)'
_computing_structure_solution 'SHELXS97 (Sheldrick, 2008)'
_diffrn_ambient_temperature 273(2)
_diffrn_measured_fraction_theta_full 1.000
_diffrn_measured_fraction_theta_max 1.000
_diffrn_measurement_device_type 'Bruker SMART APEX'
_diffrn_measurement_method '\f and \w'
_diffrn_radiation_monochromator graphite
_diffrn_radiation_source 'fine-focus sealed tube'
_diffrn_radiation_type MoK\a
_diffrn_radiation_wavelength 0.71073
_diffrn_reflns_av_R_equivalents 0.0999
_diffrn_reflns_av_sigmaI/netI 0.0717
_diffrn_reflns_limit_h_max 40
_diffrn_reflns_limit_h_min -24
_diffrn_reflns_limit_k_max 40
_diffrn_reflns_limit_k_min -40
_diffrn_reflns_limit_l_max 17
_diffrn_reflns_limit_l_min -17
_diffrn_reflns_number 43834
_diffrn_reflns_theta_full 25.05
_diffrn_reflns_theta_max 25.05
_diffrn_reflns_theta_min 1.19
_exptl_absorpt_coefficient_mu 1.090
_exptl_absorpt_correction_T_max 0.8364
_exptl_absorpt_correction_T_min 0.7500
_exptl_absorpt_correction_type multi-scan
_exptl_absorpt_process_details '(SADABS; Sheldrick, 1996)'
_exptl_crystal_colour blue
_exptl_crystal_density_diffrn 1.578
_exptl_crystal_density_method 'not measured'
_exptl_crystal_description block
_exptl_crystal_F_000 8192
_exptl_crystal_size_max 0.28
_exptl_crystal_size_mid 0.22
_exptl_crystal_size_min 0.17
_refine_diff_density_max 0.597
_refine_diff_density_min -0.539
_refine_ls_extinction_method none
_refine_ls_goodness_of_fit_ref 0.967
_refine_ls_hydrogen_treatment constr
_refine_ls_matrix_type full
_refine_ls_number_parameters 595
_refine_ls_number_reflns 7448
_refine_ls_number_restraints 792
_refine_ls_restrained_S_all 1.017
_refine_ls_R_factor_all 0.1305
_refine_ls_R_factor_gt 0.055
_refine_ls_shift/su_max 0.067
_refine_ls_shift/su_mean 0.002
_refine_ls_structure_factor_coef Fsqd
_refine_ls_weighting_details 'calc w=1/[\s^2^(Fo^2^)+(0.0667P)^2^+46.5236P] where P=(Fo^2^+2Fc^2^)/3'
_refine_ls_weighting_scheme calc
_refine_ls_wR_factor_gt 0.1411
_refine_ls_wR_factor_ref 0.1690
_reflns_number_gt 4004
_reflns_number_total 7448
_reflns_threshold_expression I>2\s(I)
_cod_data_source_file cv2568.cif
_cod_data_source_block I
_cod_depositor_comments
;
The following automatic conversions were performed:
'_symmetry_cell_setting' value 'Tetragonal' changed to 'tetragonal'
according to '/home/saulius/struct/CIF-dictionaries/cif_core.dic'
dictionary named 'cif_core.dic' version 2.4.1 from 2010-06-29.

Automatic conversion script
Id: cif_fix_enum 1527 2010-12-29 10:47:43Z saulius 

The following automatic conversions were performed:

'_symmetry_cell_setting' value 'Tetragonal' changed to 'tetragonal'
according to /home/saulius/struct/CIF-dictionaries/cif_core.dic
dictionary named 'cif_core.dic' version 2.4.1 from 2010-06-29.

Automatic conversion script
Id: cif_fix_values 1715 2011-07-08 13:25:40Z adriana 
;
_cod_original_sg_symbol_H-M 'I 41/a'
_cod_original_formula_sum 'C22.50 H18 Cu N2 O7.50'
_cod_database_code 2222645
_cod_database_fobs_code 2222645

loop_
_symmetry_equiv_pos_as_xyz
'x, y, z'
'-y+3/4, x+1/4, z+1/4'
'-x+1/2, -y, z+1/2'
'y+3/4, -x+3/4, z+3/4'
'x+1/2, y+1/2, z+1/2'
'-y+5/4, x+3/4, z+3/4'
'-x+1, -y+1/2, z+1'
'y+5/4, -x+5/4, z+5/4'
'-x, -y, -z'
'y-3/4, -x-1/4, -z-1/4'
'x-1/2, y, -z-1/2'
'-y-3/4, x-3/4, -z-3/4'
'-x+1/2, -y+1/2, -z+1/2'
'y-1/4, -x+1/4, -z+1/4'
'x, y+1/2, -z'
'-y-1/4, x-1/4, -z-1/4'

loop_
_atom_site_type_symbol
_atom_site_label
_atom_site_fract_x
_atom_site_fract_y
_atom_site_fract_z
_atom_site_U_iso_or_equiv
_atom_site_adp_type
_atom_site_calc_flag
_atom_site_refinement_flags
_atom_site_occupancy
_atom_site_disorder_assembly
_atom_site_disorder_group
Cu Cu1 0.41922(2) 0.92317(2) 0.34020(6) 0.0567(3) Uani d U 1 . .
Cu Cu2 0.40266(2) 0.93097(2) 0.83960(5) 0.0545(3) Uani d . 1 . .
N N1 0.47730(13) 0.93179(14) 0.3495(3) 0.0526(12) Uani d . 1 . .
N N2 0.41904(14) 0.98143(13) 0.3637(3) 0.0537(13) Uani d . 1 . .
N N3 0.46157(13) 0.93354(14) 0.8468(4) 0.0584(13) Uani d . 1 . .
N N4 0.40865(13) 0.98941(13) 0.8544(3) 0.0522(12) Uani d . 1 . .
O O1 0.36304(12) 0.92475(12) 0.3225(3) 0.0682(12) Uani d . 1 . .
O O2 0.34551(14) 0.87386(14) 0.4113(4) 0.0920(17) Uani d . 1 . .
O O3 0.26925(14) 0.88894(14) 0.3840(4) 0.0917(16) Uani d . 1 . .
O O4 0.42538(14) 0.87018(14) 0.2810(4) 0.0790(14) Uani d U 1 . .
O O5 0.42095(15) 0.90712(16) 0.1585(4) 0.0922(15) Uani d U 1 . .
O O6 0.42574(16) 0.8048(2) 0.1759(4) 0.1119(19) Uani d . 1 . .
O O7 0.34659(11) 0.93629(11) 0.8196(3) 0.0611(11) Uani d . 1 . .
O O8 0.32803(13) 0.89471(14) 0.9321(4) 0.0826(15) Uani d . 1 . .
O O9 0.25254(13) 0.90035(13) 0.8808(4) 0.0809(14) Uani d . 1 . .
O O10 0.40450(12) 0.87529(11) 0.8105(3) 0.0622(11) Uani d . 1 . .
O O11 0.41060(14) 0.89599(13) 0.6660(3) 0.0758(13) Uani d . 1 . .
O O12 0.41274(16) 0.79989(13) 0.7609(4) 0.0909(16) Uani d . 1 . .
O O13 0.41769(13) 0.89163(13) 0.4768(3) 0.0825(14) Uani d D 1 . .
H H13A 0.3946 0.8844 0.4631 0.099 Uiso d RD 1 . .
H H13B 0.4159 0.9007 0.5315 0.099 Uiso d RD 1 . .
O O14 0.39486(14) 0.92340(14) 0.9930(4) 0.1002(17) Uani d D 1 . .
H H14A 0.3857 0.9020 0.9716 0.120 Uiso d RD 1 . .
H H14B 0.4041 0.9177 1.0460 0.120 Uiso d RD 1 . .
O O15 0.4487(5) 0.8142(3) 0.3748(11) 0.374(11) Uani d D 1 . .
H H15 0.4304 0.8233 0.3450 0.561 Uiso d R 1 . .
C C1 0.29690(19) 0.91197(19) 0.3408(5) 0.0633(17) Uani d U 1 . .
C C2 0.2805(2) 0.9406(2) 0.2934(6) 0.081(2) Uani d U 1 . .
H H2 0.2930 0.9600 0.2591 0.097 Uiso d R 1 . .
C C3 0.2386(2) 0.9356(3) 0.3055(6) 0.093(2) Uani d U 1 . .
H H3 0.2187 0.9509 0.2803 0.112 Uiso d R 1 . .
C C4 0.2345(2) 0.9050(3) 0.3605(7) 0.099(2) Uani d U 1 . .
H H4 0.2104 0.8955 0.3804 0.119 Uiso d R 1 . .
C C5 0.33834(19) 0.9016(2) 0.3615(5) 0.0671(18) Uani d U 1 . .
C C6 0.42439(19) 0.8399(2) 0.1322(7) 0.079(2) Uani d U 1 . .
C C7 0.4270(2) 0.8336(2) 0.0467(7) 0.091(2) Uani d U 1 . .
H H7 0.4263 0.8539 0.0036 0.109 Uiso d RD 1 . .
C C8 0.4283(2) 0.7958(3) 0.0253(8) 0.113(3) Uani d U 1 . .
H H8 0.4302 0.7845 -0.0332 0.135 Uiso d R 1 . .
C C9 0.4272(3) 0.7777(3) 0.1052(9) 0.115(3) Uani d U 1 . .
H H9 0.4276 0.7507 0.1123 0.138 Uiso d R 1 . .
C C10 0.42390(18) 0.8749(2) 0.1990(6) 0.0709(18) Uani d U 1 . .
C C11 0.50628(18) 0.90624(19) 0.3447(5) 0.0655(17) Uani d U 1 . .
H H11 0.5001 0.8799 0.3368 0.079 Uiso d R 1 . .
C C12 0.54568(19) 0.9165(2) 0.3516(5) 0.0683(18) Uani d U 1 . .
H H12 0.5651 0.8975 0.3487 0.082 Uiso d R 1 . .
C C13 0.55537(19) 0.9543(2) 0.3620(5) 0.0677(17) Uani d U 1 . .
H H13 0.5816 0.9616 0.3648 0.081 Uiso d R 1 . .
C C14 0.52599(18) 0.98333(19) 0.3684(4) 0.0575(15) Uani d U 1 . .
C C15 0.5328(2) 1.0239(2) 0.3838(5) 0.0686(17) Uani d U 1 . .
H H15A 0.5585 1.0329 0.3886 0.082 Uiso d R 1 . .
C C16 0.5032(2) 1.04922(19) 0.3911(5) 0.0698(17) Uani d U 1 . .
H H16 0.5086 1.0756 0.4002 0.084 Uiso d R 1 . .
C C17 0.46328(19) 1.03649(18) 0.3853(4) 0.0603(16) Uani d U 1 . .
C C18 0.4303(2) 1.0611(2) 0.3938(5) 0.0731(18) Uani d U 1 . .
H H18 0.4335 1.0877 0.4043 0.088 Uiso d R 1 . .
C C19 0.3941(2) 1.0457(2) 0.3873(5) 0.0776(19) Uani d U 1 . .
H H19 0.3724 1.0620 0.3927 0.093 Uiso d R 1 . .
C C20 0.3887(2) 1.00561(19) 0.3720(5) 0.0690(18) Uani d U 1 . .
H H20 0.3634 0.9956 0.3680 0.083 Uiso d R 1 . .
C C21 0.45586(17) 0.99693(16) 0.3707(4) 0.0504(14) Uani d U 1 . .
C C22 0.48726(17) 0.96997(17) 0.3627(4) 0.0493(14) Uani d U 1 . .
C C23 0.28030(18) 0.92319(18) 0.8385(5) 0.0574(16) Uani d U 1 . .
C C24 0.26325(19) 0.9482(2) 0.7801(5) 0.0709(18) Uani d U 1 . .
H H24 0.2756 0.9667 0.7427 0.085 Uiso d R 1 . .
C C25 0.2217(2) 0.9409(2) 0.7866(6) 0.082(2) Uani d U 1 . .
H H25 0.2017 0.9540 0.7555 0.099 Uiso d R 1 . .
C C26 0.2175(2) 0.9119(2) 0.8455(6) 0.084(2) Uani d U 1 . .
H H26 0.1936 0.9006 0.8612 0.101 Uiso d R 1 . .
C C27 0.32148(18) 0.91669(17) 0.8667(5) 0.0580(16) Uani d U 1 . .
C C28 0.41337(16) 0.82819(17) 0.6946(5) 0.0533(15) Uani d U 1 . .
C C29 0.41773(17) 0.81258(18) 0.6102(5) 0.0629(17) Uani d U 1 . .
H H29 0.4191 0.8259 0.5541 0.075 Uiso d R 1 . .
C C30 0.4200(2) 0.7715(2) 0.6235(6) 0.080(2) Uani d U 1 . .
H H30 0.4231 0.7525 0.5781 0.097 Uiso d R 1 . .
C C31 0.4168(2) 0.7659(2) 0.7131(6) 0.094(2) Uani d U 1 . .
H H31 0.4172 0.7413 0.7407 0.112 Uiso d R 1 . .
C C32 0.40934(17) 0.86949(18) 0.7240(5) 0.0567(16) Uani d U 1 . .
C C33 0.48763(18) 0.90588(19) 0.8414(5) 0.0701(18) Uani d U 1 . .
H H33 0.4788 0.8803 0.8331 0.084 Uiso d RD 1 . .
C C34 0.52802(19) 0.9110(2) 0.8497(5) 0.0757(19) Uani d U 1 . .
H H34 0.5454 0.8901 0.8461 0.091 Uiso d R 1 . .
C C35 0.54161(19) 0.9475(2) 0.8621(5) 0.0701(18) Uani d U 1 . .
H H35 0.5684 0.9519 0.8658 0.084 Uiso d R 1 . .
C C36 0.51533(19) 0.97918(19) 0.8692(4) 0.0614(16) Uani d U 1 . .
C C37 0.52598(19) 1.0189(2) 0.8857(5) 0.0694(17) Uani d U 1 . .
H H37 0.5524 1.0254 0.8909 0.083 Uiso d R 1 . .
C C38 0.4990(2) 1.0473(2) 0.8937(5) 0.0713(18) Uani d U 1 . .
H H38 0.5072 1.0728 0.9054 0.086 Uiso d R 1 . .
C C39 0.45792(18) 1.03930(18) 0.8848(4) 0.0580(15) Uani d U 1 . .
C C40 0.4279(2) 1.06707(18) 0.8917(5) 0.0650(17) Uani d U 1 . .
H H40 0.4339 1.0931 0.9048 0.078 Uiso d R 1 . .
C C41 0.3902(2) 1.05618(19) 0.8798(5) 0.0681(17) Uani d U 1 . .
H H41 0.3703 1.0747 0.8840 0.082 Uiso d R 1 . .
C C42 0.38101(18) 1.01689(18) 0.8599(4) 0.0613(16) Uani d U 1 . .
H H42 0.3550 1.0099 0.8509 0.074 Uiso d R 1 . .
C C43 0.44656(17) 1.00040(17) 0.8670(4) 0.0519(14) Uani d U 1 . .
C C44 0.47548(17) 0.97014(18) 0.8604(4) 0.0522(14) Uani d U 1 . .
C C45 0.44756(18) 0.7762(3) 0.3692(8) 0.217(7) Uani d DU 1 . .
H H45A 0.4706 0.7660 0.3986 0.325 Uiso d RD 1 . .
H H45B 0.4488 0.7710 0.3039 0.325 Uiso d R 1 . .
H H45C 0.4248 0.7638 0.3948 0.325 Uiso d R 1 . .

loop_
_atom_site_aniso_label
_atom_site_aniso_U_11
_atom_site_aniso_U_22
_atom_site_aniso_U_33
_atom_site_aniso_U_12
_atom_site_aniso_U_13
_atom_site_aniso_U_23
Cu1 0.0515(5) 0.0466(4) 0.0721(6) 0.0005(3) -0.0048(4) -0.0029(4)
Cu2 0.0478(4) 0.0464(4) 0.0693(6) -0.0023(3) -0.0005(4) -0.0026(4)
N1 0.046(3) 0.051(3) 0.061(3) 0.009(2) -0.004(2) -0.001(2)
N2 0.047(3) 0.046(3) 0.068(4) 0.007(2) 0.002(2) 0.000(2)
N3 0.047(3) 0.050(3) 0.079(4) 0.005(2) 0.001(3) -0.007(3)
N4 0.043(3) 0.051(3) 0.063(3) 0.001(2) -0.003(2) -0.002(2)
O1 0.050(3) 0.066(3) 0.088(4) 0.002(2) -0.002(2) 0.004(2)
O2 0.081(3) 0.065(3) 0.130(5) -0.015(3) -0.021(3) 0.023(3)
O3 0.060(3) 0.075(3) 0.140(5) -0.015(3) 0.007(3) -0.005(3)
O4 0.080(3) 0.082(3) 0.076(4) -0.001(3) -0.008(3) -0.005(3)
O5 0.0933(17) 0.0914(17) 0.0919(18) -0.0022(10) -0.0005(10) 0.0002(10)
O6 0.096(4) 0.110(5) 0.130(5) 0.002(4) -0.022(4) -0.021(4)
O7 0.052(2) 0.051(2) 0.080(3) -0.003(2) -0.005(2) 0.010(2)
O8 0.069(3) 0.084(3) 0.094(4) -0.003(3) -0.004(3) 0.032(3)
O9 0.057(3) 0.074(3) 0.111(4) -0.007(2) 0.010(3) 0.013(3)
O10 0.062(3) 0.050(3) 0.075(3) -0.005(2) 0.004(2) -0.011(2)
O11 0.098(4) 0.048(3) 0.081(4) -0.007(2) 0.011(3) -0.003(3)
O12 0.136(5) 0.051(3) 0.086(4) 0.011(3) 0.001(3) -0.002(3)
O13 0.092(3) 0.080(3) 0.076(3) -0.011(3) -0.009(3) 0.005(3)
O14 0.095(4) 0.115(4) 0.091(4) -0.005(3) -0.001(3) -0.003(3)
O15 0.45(2) 0.300(17) 0.37(2) -0.042(16) -0.035(16) -0.220(17)
C1 0.059(4) 0.051(4) 0.080(5) -0.005(3) 0.005(4) -0.017(3)
C2 0.068(4) 0.079(5) 0.097(5) 0.001(4) -0.007(4) -0.011(4)
C3 0.070(5) 0.098(5) 0.112(6) 0.020(4) -0.014(4) -0.019(5)
C4 0.062(5) 0.097(6) 0.139(7) -0.003(4) 0.000(5) -0.020(5)
C5 0.057(4) 0.053(4) 0.091(5) -0.005(3) -0.007(4) -0.015(4)
C6 0.053(4) 0.051(4) 0.133(6) -0.006(3) 0.005(4) -0.028(5)
C7 0.074(5) 0.094(5) 0.105(6) 0.006(4) -0.003(5) -0.008(5)
C8 0.085(5) 0.119(7) 0.134(7) -0.001(5) -0.010(5) -0.071(6)
C9 0.098(6) 0.063(5) 0.183(8) -0.004(4) 0.002(6) -0.026(6)
C10 0.051(4) 0.069(4) 0.093(5) 0.002(3) -0.005(4) 0.014(4)
C11 0.059(4) 0.060(4) 0.078(4) 0.006(3) -0.004(3) -0.004(3)
C12 0.054(4) 0.075(4) 0.076(4) 0.013(3) -0.005(3) -0.006(4)
C13 0.057(4) 0.080(4) 0.066(4) -0.006(3) -0.004(3) 0.003(3)
C14 0.057(3) 0.065(4) 0.051(4) -0.006(3) 0.000(3) 0.005(3)
C15 0.070(4) 0.069(4) 0.067(4) -0.020(3) -0.002(3) 0.004(3)
C16 0.084(4) 0.053(3) 0.072(4) -0.013(3) 0.003(4) -0.006(3)
C17 0.072(4) 0.050(3) 0.059(4) -0.001(3) 0.004(3) 0.002(3)
C18 0.086(4) 0.053(4) 0.081(4) 0.000(3) 0.001(4) -0.005(3)
C19 0.087(5) 0.059(4) 0.086(5) 0.022(4) 0.004(4) -0.002(4)
C20 0.064(4) 0.064(4) 0.079(4) 0.007(3) 0.002(3) -0.004(3)
C21 0.057(3) 0.047(3) 0.046(3) -0.002(3) 0.002(3) 0.004(3)
C22 0.055(3) 0.048(3) 0.044(3) 0.000(3) -0.001(3) 0.002(3)
C23 0.052(4) 0.053(4) 0.068(4) -0.001(3) 0.002(3) -0.008(3)
C24 0.064(4) 0.073(4) 0.075(5) 0.000(3) -0.008(4) -0.004(4)
C25 0.068(4) 0.093(5) 0.086(5) 0.015(4) -0.018(4) -0.007(4)
C26 0.051(4) 0.090(5) 0.111(6) 0.000(4) -0.008(4) -0.014(5)
C27 0.060(4) 0.039(3) 0.075(5) -0.003(3) 0.004(3) -0.001(3)
C28 0.042(3) 0.045(3) 0.073(4) -0.001(3) 0.001(3) -0.004(3)
C29 0.057(4) 0.057(4) 0.074(5) -0.004(3) 0.002(3) -0.010(3)
C30 0.088(5) 0.058(4) 0.096(5) 0.005(4) 0.005(4) -0.019(4)
C31 0.125(6) 0.049(4) 0.107(6) 0.010(4) 0.007(5) -0.003(4)
C32 0.047(3) 0.048(4) 0.076(5) -0.005(3) 0.004(3) -0.010(3)
C33 0.058(4) 0.062(4) 0.091(5) 0.000(3) 0.002(4) -0.010(3)
C34 0.052(4) 0.081(4) 0.094(5) 0.016(3) 0.001(4) -0.010(4)
C35 0.049(3) 0.087(4) 0.074(4) 0.002(3) 0.001(3) 0.001(4)
C36 0.061(4) 0.069(4) 0.054(4) -0.011(3) -0.001(3) 0.001(3)
C37 0.056(4) 0.077(4) 0.076(4) -0.019(3) -0.004(3) 0.006(3)
C38 0.073(4) 0.064(4) 0.077(4) -0.023(3) 0.001(3) 0.001(3)
C39 0.063(4) 0.056(3) 0.056(4) -0.011(3) 0.004(3) 0.006(3)
C40 0.075(4) 0.051(3) 0.069(4) -0.004(3) -0.003(3) 0.001(3)
C41 0.073(4) 0.058(4) 0.073(4) 0.012(3) 0.001(4) 0.006(3)
C42 0.053(3) 0.058(4) 0.073(4) 0.004(3) -0.004(3) 0.001(3)
C43 0.055(3) 0.053(3) 0.048(3) -0.003(3) -0.003(3) 0.000(3)
C44 0.049(3) 0.058(3) 0.049(3) -0.009(3) 0.000(3) 0.000(3)
C45 0.199(14) 0.35(2) 0.097(10) -0.035(15) -0.029(9) 0.080(12)

loop_
_atom_type_symbol
_atom_type_description
_atom_type_scat_dispersion_real
_atom_type_scat_dispersion_imag
_atom_type_scat_source
C C 0.0033 0.0016 'International Tables Vol C Tables 4.2.6.8 and 6.1.1.4'
H H 0.0000 0.0000 'International Tables Vol C Tables 4.2.6.8 and 6.1.1.4'
O O 0.0106 0.0060 'International Tables Vol C Tables 4.2.6.8 and 6.1.1.4'
N N 0.0061 0.0033 'International Tables Vol C Tables 4.2.6.8 and 6.1.1.4'
Cu Cu 0.3201 1.2651 'International Tables Vol C Tables 4.2.6.8 and 6.1.1.4'

loop_
_geom_angle_atom_site_label_1
_geom_angle_atom_site_label_2
_geom_angle_atom_site_label_3
_geom_angle_site_symmetry_1
_geom_angle_site_symmetry_3
_geom_angle
_geom_angle_publ_flag
O1 Cu1 N1 . . 169.33(19) ?
O1 Cu1 O4 . . 94.15(18) ?
N1 Cu1 O4 . . 93.28(19) ?
O1 Cu1 N2 . . 89.53(18) ?
N1 Cu1 N2 . . 81.21(19) ?
O4 Cu1 N2 . . 163.4(2) ?
O1 Cu1 O13 . . 96.10(18) ?
N1 Cu1 O13 . . 91.95(18) ?
O4 Cu1 O13 . . 86.9(2) ?
N2 Cu1 O13 . . 108.89(18) ?
O7 Cu2 O10 . . 95.21(16) ?
O7 Cu2 N3 . . 170.34(19) ?
O10 Cu2 N3 . . 91.23(18) ?
O7 Cu2 N4 . . 91.33(17) ?
O10 Cu2 N4 . . 170.05(19) ?
N3 Cu2 N4 . . 81.39(18) ?
O7 Cu2 O14 . . 92.35(18) ?
O10 Cu2 O14 . . 96.00(19) ?
N3 Cu2 O14 . . 94.1(2) ?
N4 Cu2 O14 . . 91.20(19) ?
C11 N1 C22 . . 116.9(5) ?
C11 N1 Cu1 . . 129.7(4) ?
C22 N1 Cu1 . . 113.4(4) ?
C20 N2 C21 . . 118.0(5) ?
C20 N2 Cu1 . . 129.0(4) ?
C21 N2 Cu1 . . 113.0(4) ?
C33 N3 C44 . . 116.1(5) ?
C33 N3 Cu2 . . 130.4(4) ?
C44 N3 Cu2 . . 113.5(4) ?
C42 N4 C43 . . 118.1(5) ?
C42 N4 Cu2 . . 129.1(4) ?
C43 N4 Cu2 . . 112.6(4) ?
C5 O1 Cu1 . . 125.1(4) ?
C4 O3 C1 . . 104.9(6) ?
C10 O4 Cu1 . . 107.2(5) ?
C6 O6 C9 . . 104.3(8) ?
C27 O7 Cu2 . . 122.0(4) ?
C26 O9 C23 . . 106.0(6) ?
C32 O10 Cu2 . . 111.5(4) ?
C31 O12 C28 . . 104.4(6) ?
Cu1 O13 H13A . . 87.5 ?
Cu1 O13 H13B . . 130.1 ?
H13A O13 H13B . . 104.9 ?
Cu2 O14 H14A . . 77.5 ?
Cu2 O14 H14B . . 150.6 ?
H14A O14 H14B . . 105.5 ?
C45 O15 H15 . . 108.8 ?
C2 C1 O3 . . 111.5(6) ?
C2 C1 C5 . . 133.2(7) ?
O3 C1 C5 . . 115.1(6) ?
C1 C2 C3 . . 105.6(7) ?
C1 C2 H2 . . 127.3 ?
C3 C2 H2 . . 127.1 ?
C4 C3 C2 . . 105.6(7) ?
C4 C3 H3 . . 127.3 ?
C2 C3 H3 . . 127.1 ?
C3 C4 O3 . . 112.4(8) ?
C3 C4 H4 . . 123.6 ?
O3 C4 H4 . . 124.0 ?
O2 C5 O1 . . 127.4(6) ?
O2 C5 C1 . . 119.7(7) ?
O1 C5 C1 . . 112.9(7) ?
C7 C6 O6 . . 107.8(7) ?
C7 C6 C10 . . 138.6(9) ?
O6 C6 C10 . . 113.3(8) ?
C6 C7 C8 . . 113.3(9) ?
C6 C7 H7 . . 122.0 ?
C8 C7 H7 . . 124.5 ?
C9 C8 C7 . . 104.5(9) ?
C9 C8 H8 . . 127.5 ?
C7 C8 H8 . . 128.0 ?
C8 C9 O6 . . 109.9(8) ?
C8 C9 H9 . . 124.3 ?
O6 C9 H9 . . 125.8 ?
O4 C10 O5 . . 125.9(8) ?
O4 C10 C6 . . 121.1(7) ?
O5 C10 C6 . . 113.0(8) ?
N1 C11 C12 . . 123.6(6) ?
N1 C11 H11 . . 118.3 ?
C12 C11 H11 . . 118.2 ?
C13 C12 C11 . . 119.3(6) ?
C13 C12 H12 . . 120.1 ?
C11 C12 H12 . . 120.6 ?
C12 C13 C14 . . 120.5(6) ?
C12 C13 H13 . . 119.9 ?
C14 C13 H13 . . 119.7 ?
C22 C14 C13 . . 116.0(6) ?
C22 C14 C15 . . 118.8(6) ?
C13 C14 C15 . . 125.2(6) ?
C16 C15 C14 . . 121.2(6) ?
C16 C15 H15A . . 119.4 ?
C14 C15 H15A . . 119.3 ?
C15 C16 C17 . . 121.3(6) ?
C15 C16 H16 . . 119.3 ?
C17 C16 H16 . . 119.4 ?
C21 C17 C18 . . 116.5(6) ?
C21 C17 C16 . . 118.5(6) ?
C18 C17 C16 . . 125.1(6) ?
C19 C18 C17 . . 119.7(6) ?
C19 C18 H18 . . 120.2 ?
C17 C18 H18 . . 120.1 ?
C18 C19 C20 . . 120.9(7) ?
C18 C19 H19 . . 119.7 ?
C20 C19 H19 . . 119.4 ?
N2 C20 C19 . . 121.3(6) ?
N2 C20 H20 . . 119.2 ?
C19 C20 H20 . . 119.5 ?
N2 C21 C17 . . 123.7(6) ?
N2 C21 C22 . . 116.0(5) ?
C17 C21 C22 . . 120.4(6) ?
N1 C22 C14 . . 123.8(5) ?
N1 C22 C21 . . 116.4(5) ?
C14 C22 C21 . . 119.8(5) ?
C24 C23 O9 . . 110.2(6) ?
C24 C23 C27 . . 133.2(6) ?
O9 C23 C27 . . 116.7(6) ?
C23 C24 C25 . . 106.0(6) ?
C23 C24 H24 . . 127.1 ?
C25 C24 H24 . . 126.8 ?
C26 C25 C24 . . 106.2(7) ?
C26 C25 H25 . . 126.7 ?
C24 C25 H25 . . 127.1 ?
C25 C26 O9 . . 111.5(7) ?
C25 C26 H26 . . 124.4 ?
O9 C26 H26 . . 124.1 ?
O8 C27 O7 . . 127.3(6) ?
O8 C27 C23 . . 118.5(6) ?
O7 C27 C23 . . 114.2(6) ?
C29 C28 O12 . . 111.1(5) ?
C29 C28 C32 . . 130.6(6) ?
O12 C28 C32 . . 118.3(6) ?
C28 C29 C30 . . 106.0(6) ?
C28 C29 H29 . . 127.2 ?
C30 C29 H29 . . 126.8 ?
C31 C30 C29 . . 106.0(7) ?
C31 C30 H30 . . 127.0 ?
C29 C30 H30 . . 127.0 ?
C30 C31 O12 . . 112.5(7) ?
C30 C31 H31 . . 123.8 ?
O12 C31 H31 . . 123.7 ?
O11 C32 O10 . . 123.7(6) ?
O11 C32 C28 . . 120.1(7) ?
O10 C32 C28 . . 116.2(6) ?
N3 C33 C34 . . 125.4(6) ?
N3 C33 H33 . . 117.9 ?
C34 C33 H33 . . 116.6 ?
C35 C34 C33 . . 118.1(6) ?
C35 C34 H34 . . 120.1 ?
C33 C34 H34 . . 121.9 ?
C34 C35 C36 . . 120.2(6) ?
C34 C35 H35 . . 120.0 ?
C36 C35 H35 . . 119.8 ?
C44 C36 C35 . . 116.3(6) ?
C44 C36 C37 . . 118.2(6) ?
C35 C36 C37 . . 125.5(6) ?
C38 C37 C36 . . 121.9(6) ?
C38 C37 H37 . . 119.0 ?
C36 C37 H37 . . 119.1 ?
C37 C38 C39 . . 121.6(6) ?
C37 C38 H38 . . 119.1 ?
C39 C38 H38 . . 119.2 ?
C40 C39 C43 . . 116.8(6) ?
C40 C39 C38 . . 125.5(6) ?
C43 C39 C38 . . 117.8(6) ?
C41 C40 C39 . . 120.1(6) ?
C41 C40 H40 . . 119.9 ?
C39 C40 H40 . . 119.9 ?
C40 C41 C42 . . 120.1(6) ?
C40 C41 H41 . . 120.0 ?
C42 C41 H41 . . 119.9 ?
N4 C42 C41 . . 121.6(6) ?
N4 C42 H42 . . 119.1 ?
C41 C42 H42 . . 119.2 ?
N4 C43 C39 . . 123.2(5) ?
N4 C43 C44 . . 116.6(5) ?
C39 C43 C44 . . 120.2(5) ?
N3 C44 C36 . . 123.9(6) ?
N3 C44 C43 . . 115.8(5) ?
C36 C44 C43 . . 120.3(6) ?
O15 C45 H45A . . 108.1 ?
O15 C45 H45B . . 104.1 ?
H45A C45 H45B . . 109.5 ?
O15 C45 H45C . . 116.0 ?
H45A C45 H45C . . 109.5 ?
H45B C45 H45C . . 109.5 ?

loop_
_geom_bond_atom_site_label_1
_geom_bond_atom_site_label_2
_geom_bond_site_symmetry_2
_geom_bond_distance
_geom_bond_publ_flag
Cu1 O1 . 1.935(4) ?
Cu1 N1 . 2.008(5) ?
Cu1 O4 . 2.012(5) ?
Cu1 N2 . 2.017(5) ?
Cu1 O13 . 2.249(5) ?
Cu2 O7 . 1.944(4) ?
Cu2 O10 . 1.947(4) ?
Cu2 N3 . 2.015(5) ?
Cu2 N4 . 2.016(5) ?
Cu2 O14 . 2.248(5) ?
N1 C11 . 1.321(7) ?
N1 C22 . 1.360(7) ?
N2 C20 . 1.329(7) ?
N2 C21 . 1.367(7) ?
N3 C33 . 1.299(7) ?
N3 C44 . 1.350(7) ?
N4 C42 . 1.333(7) ?
N4 C43 . 1.359(7) ?
O1 C5 . 1.286(8) ?
O2 C5 . 1.214(8) ?
O3 C4 . 1.349(9) ?
O3 C1 . 1.377(7) ?
O4 C10 . 1.196(8) ?
O5 C10 . 1.249(8) ?
O6 C6 . 1.354(9) ?
O6 C9 . 1.379(11) ?
O7 C27 . 1.283(7) ?
O8 C27 . 1.228(7) ?
O9 C26 . 1.359(8) ?
O9 C23 . 1.371(7) ?
O10 C32 . 1.277(7) ?
O11 C32 . 1.233(7) ?
O12 C31 . 1.358(8) ?
O12 C28 . 1.360(7) ?
O13 H13A . 0.8500 ?
O13 H13B . 0.8501 ?
O14 H14A . 0.8519 ?
O14 H14B . 0.8500 ?
O15 C45 . 1.301(9) ?
O15 H15 . 0.8200 ?
C1 C2 . 1.320(9) ?
C1 C5 . 1.488(9) ?
C2 C3 . 1.451(10) ?
C2 H2 . 0.9300 ?
C3 C4 . 1.319(11) ?
C3 H3 . 0.9300 ?
C4 H4 . 0.9300 ?
C6 C7 . 1.257(10) ?
C6 C10 . 1.537(10) ?
C7 C8 . 1.329(10) ?
C7 H7 . 0.9300 ?
C8 C9 . 1.309(12) ?
C8 H8 . 0.9300 ?
C9 H9 . 0.9300 ?
C11 C12 . 1.393(8) ?
C11 H11 . 0.9300 ?
C12 C13 . 1.340(8) ?
C12 H12 . 0.9300 ?
C13 C14 . 1.412(9) ?
C13 H13 . 0.9300 ?
C14 C22 . 1.400(8) ?
C14 C15 . 1.420(8) ?
C15 C16 . 1.335(9) ?
C15 H15A . 0.9300 ?
C16 C17 . 1.432(9) ?
C16 H16 . 0.9300 ?
C17 C21 . 1.390(8) ?
C17 C18 . 1.410(9) ?
C18 C19 . 1.343(9) ?
C18 H18 . 0.9300 ?
C19 C20 . 1.399(9) ?
C19 H19 . 0.9300 ?
C20 H20 . 0.9300 ?
C21 C22 . 1.417(8) ?
C23 C24 . 1.335(8) ?
C23 C27 . 1.480(8) ?
C24 C25 . 1.445(9) ?
C24 H24 . 0.9300 ?
C25 C26 . 1.312(10) ?
C25 H25 . 0.9300 ?
C26 H26 . 0.9300 ?
C28 C29 . 1.339(8) ?
C28 C32 . 1.478(8) ?
C29 C30 . 1.415(9) ?
C29 H29 . 0.9300 ?
C30 C31 . 1.313(10) ?
C30 H30 . 0.9300 ?
C31 H31 . 0.9300 ?
C33 C34 . 1.395(9) ?
C33 H33 . 0.9300 ?
C34 C35 . 1.340(9) ?
C34 H34 . 0.9300 ?
C35 C36 . 1.409(9) ?
C35 H35 . 0.9300 ?
C36 C44 . 1.401(8) ?
C36 C37 . 1.424(9) ?
C37 C38 . 1.342(9) ?
C37 H37 . 0.9300 ?
C38 C39 . 1.435(8) ?
C38 H38 . 0.9300 ?
C39 C40 . 1.400(8) ?
C39 C43 . 1.407(8) ?
C40 C41 . 1.348(9) ?
C40 H40 . 0.9300 ?
C41 C42 . 1.407(8) ?
C41 H41 . 0.9300 ?
C42 H42 . 0.9300 ?
C43 C44 . 1.432(8) ?
C45 H45A . 0.9600 ?
C45 H45B . 0.9600 ?
C45 H45C . 0.9600 ?

loop_
_geom_hbond_atom_site_label_D
_geom_hbond_atom_site_label_H
_geom_hbond_atom_site_label_A
_geom_hbond_site_symmetry_A
_geom_hbond_distance_DH
_geom_hbond_distance_HA
_geom_hbond_distance_DA
_geom_hbond_angle_DHA
O14 H14B O5 1_556 0.85 1.76 2.611(8) 177.0
O14 H14A O8 . 0.85 2.07 2.634(7) 123.5
O13 H13B O11 . 0.85 1.96 2.749(7) 154.1
O13 H13A O2 . 0.85 1.87 2.708(7) 168.7
O15 H15 O4 . 0.82 1.86 2.474(17) 131.1
